data_7715284
loop_
_publ_author_name
'Meyer, Marco'
'Prescimone, Alessandro'
'Constable, Edwin C.'
'Housecroft, Catherine E.'

_publ_section_title
;
 Introducing sterically demanding substituents and
 &#x3c0;-&#x3c0;-interactions into [Cu(P^P)(N^N)]<sup>+</sup> complexes.
;
_journal_issue 12
_journal_name_full 'Dalton transactions (Cambridge, England : 2003)'
_journal_page_first 5453
_journal_page_last 5465
_journal_paper_doi 10.1039/d4dt00276h
_journal_volume 53
_journal_year 2024
_chemical_formula_moiety 'C57 H48 Cu N2 O P2, 2(F3 P0.5), 0.5(C4 H10 O)'
_chemical_formula_sum 'C59 H53 Cu F6 N2 O1.5 P3'
_chemical_formula_weight 1084.48
_space_group_crystal_system monoclinic
_space_group_IT_number 15
_space_group_name_Hall '-C 2yc'
_space_group_name_H-M_alt 'C 1 2/c 1'
_atom_sites_solution_hydrogens mixed
_atom_sites_solution_primary dual
_audit_creation_date 2021-08-10
_audit_creation_method
;
Olex2 1.3
(compiled 2020.11.12 svn.r5f609507 for OlexSys, GUI svn.r6272)
;
_audit_update_record
;
2024-01-09 deposited with the CCDC.	2024-02-20 downloaded from the CCDC.
;
_cell_angle_alpha 90
_cell_angle_beta 115.8860(10)
_cell_angle_gamma 90
_cell_formula_units_Z 8
_cell_length_a 47.5822(7)
_cell_length_b 10.7647(2)
_cell_length_c 23.4775(4)
_cell_measurement_reflns_used 134387
_cell_measurement_temperature 150
_cell_measurement_theta_max 70.45
_cell_measurement_theta_min 2.09
_cell_volume 10818.8(3)
_computing_cell_refinement
;
X-Area Recipe 1.36.0.0 (STOE, 2020)
;
_computing_data_collection
;
X-Area Pilatus3_SV 1.31.170.0 (STOE, 2020)
;
_computing_data_reduction
;
X-Area Integrate 1.78.3.0 (STOE, 2020)
X-Area LANA 1.83.8.0 (STOE, 2020)
;
_computing_molecular_graphics 'Olex2 1.3 (Dolomanov et al., 2009)'
_computing_publication_material
;
STOE & Cie GmbH, X-Area, software package for collecting single-crystal or
multi-domain crystal data on STOE area-detector diffractometers, for image 
processing, for the correction and scaling of reflection intensities and 
for outlier rejection, version 1.90, Darmstadt 2020
;
_computing_structure_refinement 'SHELXL 2018/3 (Sheldrick, 2015)'
_computing_structure_solution 'SHELXT 2018/2 (Sheldrick, 2018)'
_diffrn_ambient_temperature 150
_diffrn_detector 'EIGER2 1M'
_diffrn_detector_area_resol_mean 13.33
_diffrn_detector_type 'DECTRIS EIGER2 1M'
_diffrn_measured_fraction_theta_full 0.994
_diffrn_measured_fraction_theta_max 0.983
_diffrn_measurement_device 'Eulerian 4-circle diffractometer'
_diffrn_measurement_device_type 'STOE STADIVARI Cu'
_diffrn_measurement_method 'rotation method, \w scans'
_diffrn_radiation_collimation '1.2 0.6 mm diameter'
_diffrn_radiation_monochromator 'Graded multilayer mirror'
_diffrn_radiation_polarisn_norm 270
_diffrn_radiation_probe x-ray
_diffrn_radiation_type 'Cu K\a'
_diffrn_radiation_wavelength 1.54186
_diffrn_reflns_av_R_equivalents 0.0323
_diffrn_reflns_av_unetI/netI 0.0139
_diffrn_reflns_Laue_measured_fraction_full 0.994
_diffrn_reflns_Laue_measured_fraction_max 0.983
_diffrn_reflns_limit_h_max 57
_diffrn_reflns_limit_h_min -48
_diffrn_reflns_limit_k_max 13
_diffrn_reflns_limit_k_min -12
_diffrn_reflns_limit_l_max 11
_diffrn_reflns_limit_l_min -27
_diffrn_reflns_number 81904
_diffrn_reflns_point_group_measured_fraction_full 0.994
_diffrn_reflns_point_group_measured_fraction_max 0.983
_diffrn_reflns_theta_full 67.686
_diffrn_reflns_theta_max 70.249
_diffrn_reflns_theta_min 5.420
_diffrn_source 'Axo Cu'
_diffrn_source_current 1.00
_diffrn_source_power 0.050
_diffrn_source_voltage 50
_exptl_absorpt_coefficient_mu 1.940
_exptl_absorpt_correction_T_max 0.6387
_exptl_absorpt_correction_T_min 0.5013
_exptl_absorpt_correction_type multi-scan
_exptl_absorpt_process_details
;
STOE X-Red32, absorption correction by Gaussian integration, analogous to
P. Coppens in: F. R. Ahmed (Editor), "Crystallographic Computing", Munksgaard,
Copenhagen (1970), 255 - 270. Afterwards scaling of reflection intensities was
performed within STOE LANA. J. Koziskova, F. Hahn, J. Richter, J. Kozisek, Acta
Chimica Slovaca, vol. 9, no. 2, 2016, pp. 136 - 140.
Finally a spherical absorption correction was done within STOE LANA.
;
_exptl_crystal_colour yellow
_exptl_crystal_colour_primary yellow
_exptl_crystal_density_diffrn 1.332
_exptl_crystal_description block
_exptl_crystal_F_000 4488
_exptl_crystal_size_max 0.3
_exptl_crystal_size_mid 0.25
_exptl_crystal_size_min 0.2
_refine_diff_density_max 1.187
_refine_diff_density_min -0.757
_refine_diff_density_rms 0.090
_refine_ls_extinction_coef 0.00018(3)
_refine_ls_extinction_expression Fc^*^=kFc[1+0.001xFc^2^\l^3^/sin(2\q)]^-1/4^
_refine_ls_extinction_method 'SHELXL-2018/3 (Sheldrick 2018)'
_refine_ls_goodness_of_fit_ref 1.052
_refine_ls_hydrogen_treatment constr
_refine_ls_matrix_type full
_refine_ls_number_parameters 672
_refine_ls_number_reflns 10139
_refine_ls_number_restraints 83
_refine_ls_restrained_S_all 1.104
_refine_ls_R_factor_all 0.0756
_refine_ls_R_factor_gt 0.0728
_refine_ls_shift/su_max 0.002
_refine_ls_shift/su_mean 0.000
_refine_ls_structure_factor_coef Fsqd
_refine_ls_weighting_details 'w=1/[\s^2^(Fo^2^)+(0.1217P)^2^+33.5681P] where P=(Fo^2^+2Fc^2^)/3'
_refine_ls_weighting_scheme calc
_refine_ls_wR_factor_gt 0.2031
_refine_ls_wR_factor_ref 0.2071
_reflns_Friedel_coverage 0.000
_reflns_number_gt 9740
_reflns_number_total 10139
_reflns_threshold_expression 'I > 2\s(I)'
_cod_data_source_file d4dt00276h2.cif
_cod_data_source_block mem141_150k
_cod_depositor_comments 'Adding full bibliography for 7715280--7715292.cif.'
_cod_original_formula_sum 'C59 H53 Cu F6 N2 O1.50 P3'
_cod_database_code 7715284
_shelx_shelxl_version_number 2018/3
_shelx_space_group_comment
;
The symmetry employed for this shelxl refinement is uniquely defined
by the following loop, which should always be used as a source of
symmetry information in preference to the above space-group names.
They are only intended as comments.
;
_shelx_estimated_absorpt_t_max 0.698
_shelx_estimated_absorpt_t_min 0.594
_olex2_refinement_description
;
1. Fixed Uiso
 At 1.2 times of:
  All C(H) groups, All C(H,H) groups
 At 1.5 times of:
  All C(H,H,H) groups
2. Restrained distances
 O2-C60 \\sim O2-C58
 with sigma of 0.02
 C59-C58 \\sim C60-C61
 with sigma of 0.02
 P4-F5 \\sim P4-F9 \\sim P4-F8 \\sim P4-F7 \\sim P4-F4
 with sigma of 0.02
 F5-F9 \\sim F5-F8 \\sim F5-F7 \\sim F9-F4 \\sim F8-F7
 with sigma of 0.04
 P4-F6 \\sim P4-F5 \\sim P4-F4 \\sim P4-F9 \\sim P4-F8 \\sim P4-F7
 with sigma of 0.02
 F6-F5 \\sim F6-F4 \\sim F6-F9 \\sim F6-F7 \\sim F5-F9 \\sim F5-F8 \\sim F5-F7
\\sim F4-F9 \\sim F4-F8 \\sim F4-F7
 \\sim F9-F8 \\sim F8-F7
 with sigma of 0.04
3. Uiso/Uaniso restraints and constraints
Uanis(C59) = Uanis(C58) = Uanis(C60) = Uanis(C61)
4. Others
 Fixed Sof: O2(0.5) C61(0.5) H61A(0.5) H61B(0.5) H61C(0.5) C60(0.5) H60A(0.5)
 H60B(0.5) C58(0.5) H58A(0.5) H58B(0.5) C59(0.5) H59A(0.5) H59B(0.5) H59C(0.5)
 F5(0.5) F4(0.5) F8(0.5) F7(0.5) F9(0.5) F6(0.5)
5.a Riding coordinates:
 C60(H60A,H60B), C58(H58A,H58B)
5.b Secondary CH2 refined with riding coordinates:
 C11(H11A,H11B), C12(H12A,H12B)
5.c Aromatic/amide H refined with riding coordinates:
 C36(H36), C41(H41), C20(H20), C47(H47), C53(H53), C26(H26), C35(H35),
 C51(H51), C34(H34), C10(H10), C30(H30), C4(H4), C39(H39), C24(H24), C54(H54),
 C40(H40), C9(H9), C27(H27), C50(H50), C57(H57), C55(H55), C7(H7), C49(H49),
 C48(H48), C2(H2), C8(H8), C22(H22), C28(H28), C23(H23), C21(H21), C29(H29),
 C3(H3), C56(H56), C15(H15), C14(H14), C16(H16), C18(H18), C17(H17)
5.d Idealised Me refined as rotating group:
 C45(H45A,H45B,H45C), C44(H44A,H44B,H44C), C61(H61A,H61B,H61C), C59(H59A,H59B,
 H59C)
;
_olex2_date_sample_data_collection 2021-08-09
_olex2_date_sample_submission 2021-07-15
_olex2_diffrn_ambient_temperature_device 'Oxford Cryosystems'
_olex2_exptl_crystal_mounting_method 'The crystal was mounted on a mylar loop in perfluoroether oil'
_olex2_submission_original_sample_id MEM141_150K
_olex2_submission_special_instructions 'No special instructions were received'

loop_
_space_group_symop_operation_xyz
'x, y, z'
'-x, y, -z+1/2'
'x+1/2, y+1/2, z'
'-x+1/2, y+1/2, -z+1/2'
'-x, -y, -z'
'x, -y, z-1/2'
'-x+1/2, -y+1/2, -z'
'x+1/2, -y+1/2, z-1/2'

loop_
_atom_site_label
_atom_site_type_symbol
_atom_site_fract_x
_atom_site_fract_y
_atom_site_fract_z
_atom_site_U_iso_or_equiv
_atom_site_adp_type
_atom_site_occupancy
_atom_site_site_symmetry_order
_atom_site_calc_flag
_atom_site_refinement_flags_posn
_atom_site_refinement_flags_adp
_atom_site_refinement_flags_occupancy
_atom_site_disorder_assembly
_atom_site_disorder_group
Cu1 Cu 0.36985(2) 0.56418(4) 0.38391(2) 0.03563(17) Uani 1 1 d . . . . .
P2 P 0.35580(2) 0.72064(7) 0.31202(4) 0.0357(2) Uani 1 1 d . . . . .
P1 P 0.42216(2) 0.53263(8) 0.43518(3) 0.0345(2) Uani 1 1 d . . . . .
P3 P 0.250000 0.750000 0.000000 0.0551(4) Uani 1 2 d S . P . .
P4 P 0.500000 1.0457(2) 0.250000 0.0855(6) Uani 1 2 d DS T P . .
O1 O 0.41180(5) 0.6301(2) 0.31212(10) 0.0372(5) Uani 1 1 d . . . . .
N1 N 0.34308(6) 0.4024(3) 0.35961(13) 0.0399(6) Uani 1 1 d . . . . .
F1 F 0.26246(8) 0.6160(3) 0.02621(18) 0.0951(10) Uani 1 1 d . . . . .
N2 N 0.34987(7) 0.5738(3) 0.44723(14) 0.0426(6) Uani 1 1 d . . . . .
F3 F 0.28286(7) 0.7783(3) 0.0016(2) 0.1003(11) Uani 1 1 d . . . . .
C31 C 0.44068(7) 0.4761(3) 0.38642(15) 0.0377(7) Uani 1 1 d . . . . .
C32 C 0.43155(7) 0.5275(3) 0.32617(15) 0.0385(7) Uani 1 1 d . . . . .
C43 C 0.38898(8) 0.6361(3) 0.24937(14) 0.0385(7) Uani 1 1 d . . . . .
C42 C 0.36037(8) 0.6838(3) 0.24068(15) 0.0394(7) Uani 1 1 d . . . . .
C5 C 0.32676(8) 0.3834(3) 0.39376(16) 0.0425(7) Uani 1 1 d . . . . .
C25 C 0.44209(7) 0.6758(3) 0.47245(15) 0.0391(7) Uani 1 1 d . . . . .
C19 C 0.43692(8) 0.4235(3) 0.50098(15) 0.0407(7) Uani 1 1 d . . . . .
C36 C 0.46028(8) 0.3721(3) 0.40090(16) 0.0421(7) Uani 1 1 d . . . . .
H36 H 0.467696 0.335140 0.441638 0.050 Uiso 1 1 calc R U . . .
C33 C 0.44030(8) 0.4818(3) 0.28118(15) 0.0420(7) Uani 1 1 d . . . . .
C52 C 0.31592(8) 0.7798(3) 0.28267(16) 0.0423(7) Uani 1 1 d . . . . .
C46 C 0.37856(8) 0.8638(3) 0.34020(15) 0.0395(7) Uani 1 1 d . . . . .
C6 C 0.32859(8) 0.4848(3) 0.43835(16) 0.0429(7) Uani 1 1 d . . . . .
F2 F 0.26115(11) 0.7988(5) 0.06928(17) 0.1285(16) Uani 1 1 d . . . . .
C41 C 0.33692(9) 0.6917(3) 0.17836(16) 0.0472(8) Uani 1 1 d . . . . .
H41 H 0.316899 0.723702 0.170124 0.057 Uiso 1 1 calc R U . . .
C20 C 0.41778(10) 0.3287(3) 0.50358(16) 0.0487(8) Uani 1 1 d . . . . .
H20 H 0.396613 0.325187 0.472795 0.058 Uiso 1 1 calc R U . . .
C47 C 0.37904(10) 0.9182(3) 0.39421(19) 0.0512(9) Uani 1 1 d . . . . .
H47 H 0.367815 0.880589 0.414612 0.061 Uiso 1 1 calc R U . . .
C53 C 0.30602(9) 0.8861(3) 0.24475(18) 0.0486(8) Uani 1 1 d . . . . .
H53 H 0.319897 0.927074 0.231666 0.058 Uiso 1 1 calc R U . . .
C38 C 0.39630(9) 0.5965(3) 0.20134(15) 0.0444(7) Uani 1 1 d . . . . .
C26 C 0.43934(8) 0.7157(4) 0.52643(17) 0.0486(8) Uani 1 1 d . . . . .
H26 H 0.428215 0.666090 0.543212 0.058 Uiso 1 1 calc R U . . .
C35 C 0.46896(8) 0.3226(4) 0.35667(18) 0.0484(8) Uani 1 1 d . . . . .
H35 H 0.481786 0.250604 0.366981 0.058 Uiso 1 1 calc R U . . .
C1 C 0.34346(8) 0.3140(3) 0.31979(16) 0.0435(7) Uani 1 1 d . . . . .
C51 C 0.39524(9) 0.9198(3) 0.31099(18) 0.0492(8) Uani 1 1 d . . . . .
H51 H 0.395182 0.883825 0.273992 0.059 Uiso 1 1 calc R U . . .
C34 C 0.45918(9) 0.3766(4) 0.29723(17) 0.0500(8) Uani 1 1 d . . . . .
H34 H 0.465429 0.341455 0.267427 0.060 Uiso 1 1 calc R U . . .
C37 C 0.42943(9) 0.5539(4) 0.21901(17) 0.0487(8) Uani 1 1 d . . . . .
C10 C 0.35357(9) 0.6641(4) 0.48941(17) 0.0489(8) Uani 1 1 d . . . . .
H10 H 0.368825 0.726499 0.496188 0.059 Uiso 1 1 calc R U . . .
C30 C 0.45807(9) 0.7498(4) 0.44849(18) 0.0506(8) Uani 1 1 d . . . . .
H30 H 0.460176 0.724508 0.411785 0.061 Uiso 1 1 calc R U . . .
C4 C 0.31044(10) 0.2746(4) 0.38844(19) 0.0581(10) Uani 1 1 d . . . . .
H4 H 0.298866 0.262981 0.412313 0.070 Uiso 1 1 calc R U . . .
C39 C 0.37231(10) 0.6048(4) 0.13975(16) 0.0523(9) Uani 1 1 d . . . . .
H39 H 0.375931 0.577580 0.105040 0.063 Uiso 1 1 calc R U . . .
C24 C 0.46783(9) 0.4290(4) 0.54799(17) 0.0544(10) Uani 1 1 d . . . . .
H24 H 0.481112 0.494637 0.547658 0.065 Uiso 1 1 calc R U . . .
C11 C 0.36255(9) 0.3423(4) 0.28419(18) 0.0507(8) Uani 1 1 d . . . . .
H11A H 0.384902 0.331867 0.313699 0.061 Uiso 1 1 calc R U . . .
H11B H 0.359346 0.430788 0.271413 0.061 Uiso 1 1 calc R U . . .
C54 C 0.27607(10) 0.9318(4) 0.2262(2) 0.0573(10) Uani 1 1 d . . . . .
H54 H 0.269400 1.003071 0.199725 0.069 Uiso 1 1 calc R U . . .
C40 C 0.34324(10) 0.6525(4) 0.12887(17) 0.0546(9) Uani 1 1 d . . . . .
H40 H 0.327383 0.658381 0.086666 0.065 Uiso 1 1 calc R U . . .
C9 C 0.33600(11) 0.6699(4) 0.5235(2) 0.0592(10) Uani 1 1 d . . . . .
H9 H 0.339536 0.733579 0.553872 0.071 Uiso 1 1 calc R U . . .
C45 C 0.45007(10) 0.6712(4) 0.23153(19) 0.0585(10) Uani 1 1 d . . . . .
H45A H 0.442335 0.722582 0.193240 0.088 Uiso 1 1 calc R U . . .
H45B H 0.471692 0.646435 0.242926 0.088 Uiso 1 1 calc R U . . .
H45C H 0.449269 0.718909 0.266336 0.088 Uiso 1 1 calc R U . . .
C27 C 0.45255(10) 0.8260(4) 0.55564(19) 0.0576(10) Uani 1 1 d . . . . .
H27 H 0.450497 0.851534 0.592380 0.069 Uiso 1 1 calc R U . . .
C50 C 0.41202(10) 1.0286(4) 0.3359(2) 0.0605(10) Uani 1 1 d . . . . .
H50 H 0.423372 1.066902 0.315936 0.073 Uiso 1 1 calc R U . . .
C57 C 0.29527(9) 0.7222(4) 0.3012(2) 0.0549(9) Uani 1 1 d . . . . .
H57 H 0.301550 0.648941 0.326190 0.066 Uiso 1 1 calc R U . . .
C55 C 0.25584(10) 0.8745(4) 0.2459(2) 0.0649(11) Uani 1 1 d . . . . .
H55 H 0.235443 0.907042 0.233487 0.078 Uiso 1 1 calc R U . . .
C7 C 0.30942(9) 0.4872(4) 0.46889(19) 0.0549(9) Uani 1 1 d . . . . .
H7 H 0.293846 0.425385 0.460352 0.066 Uiso 1 1 calc R U . . .
C49 C 0.41205(11) 1.0807(4) 0.3900(2) 0.0613(11) Uani 1 1 d . . . . .
H49 H 0.423538 1.154554 0.407282 0.074 Uiso 1 1 calc R U . . .
C48 C 0.39546(11) 1.0254(4) 0.4186(2) 0.0620(11) Uani 1 1 d . . . . .
H48 H 0.395378 1.061668 0.455405 0.074 Uiso 1 1 calc R U . . .
C2 C 0.32773(11) 0.2028(4) 0.31377(19) 0.0580(10) Uani 1 1 d . . . . .
H2 H 0.328448 0.140235 0.285884 0.070 Uiso 1 1 calc R U . . .
C44 C 0.43194(11) 0.4761(5) 0.16666(19) 0.0640(11) Uani 1 1 d . . . . .
H44A H 0.418113 0.403800 0.157316 0.096 Uiso 1 1 calc R U . . .
H44B H 0.453545 0.448030 0.180826 0.096 Uiso 1 1 calc R U . . .
H44C H 0.425753 0.526777 0.128398 0.096 Uiso 1 1 calc R U . . .
C8 C 0.31327(11) 0.5811(4) 0.5121(2) 0.0620(11) Uani 1 1 d . . . . .
H8 H 0.300403 0.584205 0.533631 0.074 Uiso 1 1 calc R U . . .
C22 C 0.46039(14) 0.2445(5) 0.59604(19) 0.0751(15) Uani 1 1 d . . . . .
H22 H 0.468547 0.182033 0.627680 0.090 Uiso 1 1 calc R U . . .
C28 C 0.46867(10) 0.8994(4) 0.5320(2) 0.0627(11) Uani 1 1 d . . . . .
H28 H 0.478005 0.974858 0.552501 0.075 Uiso 1 1 calc R U . . .
C23 C 0.47897(11) 0.3400(5) 0.59450(18) 0.0668(13) Uani 1 1 d . . . . .
H23 H 0.499940 0.344913 0.626120 0.080 Uiso 1 1 calc R U . . .
C13 C 0.32114(11) 0.2695(4) 0.17548(19) 0.0579(10) Uani 1 1 d . . . . .
C21 C 0.42914(14) 0.2396(4) 0.55041(19) 0.0696(13) Uani 1 1 d . . . . .
H21 H 0.415848 0.174968 0.551772 0.084 Uiso 1 1 calc R U . . .
C29 C 0.47111(11) 0.8617(4) 0.4780(2) 0.0650(11) Uani 1 1 d . . . . .
H29 H 0.481814 0.912690 0.460896 0.078 Uiso 1 1 calc R U . . .
C3 C 0.31116(12) 0.1834(4) 0.3481(2) 0.0663(12) Uani 1 1 d . . . . .
H3 H 0.300243 0.107594 0.344151 0.080 Uiso 1 1 calc R U . . .
C56 C 0.26531(10) 0.7699(5) 0.2838(2) 0.0679(12) Uani 1 1 d . . . . .
H56 H 0.251571 0.730709 0.297814 0.082 Uiso 1 1 calc R U . . .
C12 C 0.35571(11) 0.2648(5) 0.2258(2) 0.0694(12) Uani 1 1 d . . . . .
H12A H 0.361368 0.177399 0.238826 0.083 Uiso 1 1 calc R U . . .
H12B H 0.369156 0.294016 0.206058 0.083 Uiso 1 1 calc R U . . .
C15 C 0.27734(16) 0.1571(7) 0.0927(2) 0.0943(19) Uani 1 1 d . . . . .
H15 H 0.268421 0.084343 0.068662 0.113 Uiso 1 1 calc R U . . .
C14 C 0.30991(16) 0.1615(5) 0.1408(3) 0.0811(15) Uani 1 1 d . . . . .
H14 H 0.323125 0.091278 0.148093 0.097 Uiso 1 1 calc R U . . .
C16 C 0.26070(15) 0.2639(7) 0.0846(3) 0.0907(18) Uani 1 1 d . . . . .
H16 H 0.239616 0.265998 0.053422 0.109 Uiso 1 1 calc R U . . .
O2 O 0.36175(16) 0.9556(8) 0.5636(3) 0.083(2) Uani 0.5 1 d D . P . .
C18 C 0.30313(14) 0.3713(5) 0.1647(3) 0.0777(14) Uani 1 1 d . . . . .
H18 H 0.311559 0.444462 0.188751 0.093 Uiso 1 1 calc R U . . .
C17 C 0.27344(15) 0.3705(7) 0.1205(3) 0.0941(18) Uani 1 1 d . . . . .
H17 H 0.260972 0.442945 0.113529 0.113 Uiso 1 1 calc R U . . .
C61 C 0.3139(2) 0.9792(11) 0.4730(5) 0.0852(16) Uani 0.5 1 d D . P . .
H61A H 0.321425 0.941314 0.444183 0.128 Uiso 0.5 1 calc R U P . .
H61B H 0.298019 1.041719 0.450040 0.128 Uiso 0.5 1 calc R U P . .
H61C H 0.304840 0.914879 0.489383 0.128 Uiso 0.5 1 calc R U P . .
C60 C 0.3394(2) 1.0368(11) 0.5243(5) 0.0852(16) Uani 0.5 1 d D . P . .
H60A H 0.331042 1.080932 0.549571 0.102 Uiso 0.5 1 d R U P . .
H60B H 0.349212 1.095532 0.507251 0.102 Uiso 0.5 1 d R U P . .
C58 C 0.3842(2) 1.0079(11) 0.6253(5) 0.0852(16) Uani 0.5 1 d D . P . .
H58A H 0.373573 1.043939 0.648499 0.102 Uiso 0.5 1 d R U P . .
H58B H 0.397653 1.069729 0.619959 0.102 Uiso 0.5 1 d R U P . .
C59 C 0.4009(3) 0.9016(11) 0.6554(6) 0.0852(16) Uani 0.5 1 d D . P . .
H59A H 0.401935 0.844851 0.623800 0.128 Uiso 0.5 1 calc R U P . .
H59B H 0.390310 0.860267 0.677913 0.128 Uiso 0.5 1 calc R U P . .
H59C H 0.422049 0.925163 0.685704 0.128 Uiso 0.5 1 calc R U P . .
F5 F 0.5151(3) 1.0404(15) 0.2006(7) 0.123(6) Uani 0.5 1 d D . P . .
F4 F 0.4853(4) 1.0619(14) 0.2951(6) 0.153(8) Uani 0.5 1 d D . P . .
F8 F 0.48430(17) 1.1776(7) 0.2142(3) 0.097(2) Uiso 0.5 1 d D . P . .
F7 F 0.46838(14) 0.9875(6) 0.1915(3) 0.0861(16) Uiso 0.5 1 d D . P . .
F9 F 0.5297(3) 1.1291(12) 0.2921(6) 0.171(5) Uiso 0.5 1 d D . P . .
F6 F 0.5109(2) 0.9086(8) 0.2665(5) 0.146(4) Uiso 0.5 1 d D . P . .

loop_
_atom_site_aniso_label
_atom_site_aniso_U_11
_atom_site_aniso_U_22
_atom_site_aniso_U_33
_atom_site_aniso_U_23
_atom_site_aniso_U_13
_atom_site_aniso_U_12
Cu1 0.0372(3) 0.0315(3) 0.0375(3) -0.00155(17) 0.0156(2) -0.00366(17)
P2 0.0396(4) 0.0290(4) 0.0370(4) -0.0013(3) 0.0153(3) -0.0018(3)
P1 0.0355(4) 0.0369(4) 0.0302(4) -0.0011(3) 0.0134(3) -0.0024(3)
P3 0.0520(7) 0.0592(8) 0.0602(8) 0.0103(7) 0.0303(6) 0.0175(6)
P4 0.1271(18) 0.0714(11) 0.0612(10) 0.000 0.0441(11) 0.000
O1 0.0420(11) 0.0388(12) 0.0297(10) -0.0013(8) 0.0147(9) 0.0012(9)
N1 0.0429(14) 0.0349(13) 0.0394(14) 0.0018(11) 0.0157(11) -0.0006(11)
F1 0.098(2) 0.077(2) 0.131(3) 0.0383(19) 0.068(2) 0.0364(17)
N2 0.0472(15) 0.0393(15) 0.0432(15) -0.0003(11) 0.0214(12) 0.0005(12)
F3 0.0692(18) 0.097(2) 0.151(3) 0.017(2) 0.063(2) 0.0125(16)
C31 0.0374(15) 0.0397(17) 0.0346(15) -0.0026(12) 0.0144(12) -0.0059(13)
C32 0.0377(15) 0.0409(17) 0.0353(16) -0.0024(13) 0.0145(13) -0.0004(13)
C43 0.0445(16) 0.0377(16) 0.0292(14) 0.0001(12) 0.0123(13) -0.0042(13)
C42 0.0463(17) 0.0310(15) 0.0365(16) -0.0011(12) 0.0139(13) -0.0021(13)
C5 0.0432(17) 0.0425(18) 0.0385(16) 0.0044(14) 0.0147(14) -0.0040(14)
C25 0.0382(15) 0.0405(17) 0.0362(15) -0.0046(13) 0.0140(13) -0.0015(13)
C19 0.0470(17) 0.0427(18) 0.0334(16) 0.0002(13) 0.0185(14) 0.0038(14)
C36 0.0406(16) 0.0449(18) 0.0392(16) -0.0003(14) 0.0160(13) 0.0008(14)
C33 0.0437(17) 0.0490(19) 0.0355(16) -0.0060(14) 0.0193(13) -0.0005(14)
C52 0.0455(17) 0.0325(16) 0.0454(18) -0.0041(13) 0.0165(14) -0.0021(13)
C46 0.0419(16) 0.0341(16) 0.0391(16) 0.0000(13) 0.0146(13) -0.0016(13)
C6 0.0447(17) 0.0442(18) 0.0396(17) 0.0062(14) 0.0181(14) 0.0025(14)
F2 0.135(3) 0.169(4) 0.070(2) -0.016(2) 0.035(2) 0.045(3)
C41 0.0528(19) 0.0412(18) 0.0396(17) -0.0027(14) 0.0128(15) 0.0019(15)
C20 0.070(2) 0.0413(18) 0.0344(16) -0.0042(14) 0.0228(16) -0.0050(16)
C47 0.064(2) 0.0396(18) 0.054(2) -0.0097(15) 0.0295(18) -0.0080(16)
C53 0.0507(19) 0.0357(17) 0.056(2) 0.0001(15) 0.0206(16) 0.0008(15)
C38 0.0552(19) 0.0454(18) 0.0329(16) -0.0019(14) 0.0194(15) -0.0013(15)
C26 0.0487(19) 0.058(2) 0.0391(17) -0.0091(15) 0.0189(15) -0.0044(16)
C35 0.0471(18) 0.049(2) 0.0496(19) -0.0029(16) 0.0214(15) 0.0069(15)
C1 0.0508(18) 0.0326(16) 0.0414(17) -0.0017(13) 0.0147(14) -0.0046(14)
C51 0.059(2) 0.0404(18) 0.051(2) -0.0032(15) 0.0267(17) -0.0090(16)
C34 0.0509(19) 0.059(2) 0.0443(19) -0.0073(16) 0.0244(16) 0.0048(17)
C37 0.055(2) 0.061(2) 0.0353(17) -0.0032(15) 0.0247(15) 0.0019(17)
C10 0.061(2) 0.0453(19) 0.0466(19) -0.0036(15) 0.0288(17) 0.0009(16)
C30 0.054(2) 0.053(2) 0.050(2) -0.0109(16) 0.0276(17) -0.0124(17)
C4 0.068(2) 0.058(2) 0.051(2) 0.0000(18) 0.0282(19) -0.020(2)
C39 0.065(2) 0.057(2) 0.0318(16) -0.0042(15) 0.0180(16) 0.0028(18)
C24 0.0452(19) 0.079(3) 0.0382(18) 0.0056(17) 0.0171(15) 0.0094(18)
C11 0.057(2) 0.0452(19) 0.052(2) -0.0107(16) 0.0257(17) -0.0077(16)
C54 0.057(2) 0.0386(19) 0.064(2) 0.0023(16) 0.0146(19) 0.0081(16)
C40 0.061(2) 0.058(2) 0.0332(17) -0.0025(15) 0.0099(15) 0.0038(18)
C9 0.079(3) 0.052(2) 0.054(2) 0.0013(17) 0.036(2) 0.015(2)
C45 0.060(2) 0.074(3) 0.048(2) 0.0055(19) 0.0300(18) -0.006(2)
C27 0.060(2) 0.061(2) 0.046(2) -0.0182(18) 0.0181(17) -0.0019(19)
C50 0.068(2) 0.046(2) 0.067(3) 0.0024(18) 0.029(2) -0.0175(19)
C57 0.0458(19) 0.051(2) 0.063(2) 0.0103(18) 0.0189(17) 0.0002(16)
C55 0.045(2) 0.063(3) 0.077(3) -0.002(2) 0.0177(19) 0.0088(18)
C7 0.056(2) 0.062(2) 0.056(2) 0.0115(18) 0.0332(18) 0.0013(18)
C49 0.068(3) 0.0374(19) 0.067(3) -0.0123(17) 0.019(2) -0.0157(18)
C48 0.081(3) 0.045(2) 0.060(2) -0.0182(18) 0.031(2) -0.015(2)
C2 0.078(3) 0.043(2) 0.048(2) -0.0063(16) 0.0235(19) -0.0180(19)
C44 0.075(3) 0.083(3) 0.041(2) -0.006(2) 0.0314(19) 0.012(2)
C8 0.075(3) 0.064(3) 0.064(3) 0.012(2) 0.045(2) 0.014(2)
C22 0.122(4) 0.068(3) 0.038(2) 0.0105(19) 0.037(2) 0.045(3)
C28 0.064(2) 0.051(2) 0.067(3) -0.025(2) 0.023(2) -0.0148(19)
C23 0.069(3) 0.095(4) 0.0371(19) 0.014(2) 0.0232(18) 0.035(3)
C13 0.080(3) 0.056(2) 0.047(2) -0.0060(17) 0.036(2) -0.015(2)
C21 0.130(4) 0.041(2) 0.042(2) 0.0012(16) 0.041(2) -0.002(2)
C29 0.070(3) 0.054(2) 0.077(3) -0.015(2) 0.038(2) -0.023(2)
C3 0.091(3) 0.050(2) 0.057(2) -0.0064(18) 0.031(2) -0.033(2)
C56 0.046(2) 0.071(3) 0.086(3) 0.014(2) 0.028(2) 0.0024(19)
C12 0.075(3) 0.064(3) 0.070(3) -0.015(2) 0.034(2) -0.005(2)
C15 0.106(4) 0.120(5) 0.052(3) -0.009(3) 0.030(3) -0.034(4)
C14 0.124(5) 0.065(3) 0.075(3) -0.005(2) 0.063(3) -0.007(3)
C16 0.078(3) 0.120(5) 0.065(3) 0.004(3) 0.024(3) -0.020(4)
O2 0.067(4) 0.091(5) 0.079(5) 0.012(4) 0.020(3) -0.005(4)
C18 0.092(4) 0.071(3) 0.075(3) 0.010(3) 0.041(3) -0.002(3)
C17 0.089(4) 0.116(5) 0.078(4) 0.012(3) 0.038(3) -0.017(4)
C61 0.074(3) 0.086(4) 0.087(4) 0.025(3) 0.027(3) -0.009(3)
C60 0.074(3) 0.086(4) 0.087(4) 0.025(3) 0.027(3) -0.009(3)
C58 0.074(3) 0.086(4) 0.087(4) 0.025(3) 0.027(3) -0.009(3)
C59 0.074(3) 0.086(4) 0.087(4) 0.025(3) 0.027(3) -0.009(3)
F5 0.144(10) 0.129(10) 0.136(11) -0.029(8) 0.098(9) -0.003(7)
F4 0.28(2) 0.116(9) 0.114(10) -0.058(8) 0.133(13) -0.044(10)

loop_
_atom_type_symbol
_atom_type_description
_atom_type_scat_dispersion_real
_atom_type_scat_dispersion_imag
_atom_type_scat_source
C C 0.0181 0.0091 'International Tables Vol C Tables 4.2.6.8 and 6.1.1.4'
H H 0.0000 0.0000 'International Tables Vol C Tables 4.2.6.8 and 6.1.1.4'
Cu Cu -1.9646 0.5888 'International Tables Vol C Tables 4.2.6.8 and 6.1.1.4'
F F 0.0727 0.0534 'International Tables Vol C Tables 4.2.6.8 and 6.1.1.4'
N N 0.0311 0.0180 'International Tables Vol C Tables 4.2.6.8 and 6.1.1.4'
O O 0.0492 0.0322 'International Tables Vol C Tables 4.2.6.8 and 6.1.1.4'
P P 0.2955 0.4335 'International Tables Vol C Tables 4.2.6.8 and 6.1.1.4'

loop_
_exptl_crystal_face_index_h
_exptl_crystal_face_index_k
_exptl_crystal_face_index_l
_exptl_crystal_face_perp_dist
30 5 24 0.2390
10 -3 -30 0.3161
0 1 0 0.2214
-30 -17 16 0.2157
15 -1 -4 0.0978
-30 2 3 0.0852

loop_
_geom_angle_atom_site_label_1
_geom_angle_atom_site_label_2
_geom_angle_atom_site_label_3
_geom_angle
_geom_angle_site_symmetry_1
_geom_angle_site_symmetry_3
_geom_angle_publ_flag
P1 Cu1 P2 113.86(3) . . ?
N1 Cu1 P2 118.04(8) . . ?
N1 Cu1 P1 114.71(8) . . ?
N1 Cu1 N2 79.78(11) . . ?
N2 Cu1 P2 114.53(8) . . ?
N2 Cu1 P1 111.40(8) . . ?
C42 P2 Cu1 114.03(11) . . ?
C42 P2 C52 104.46(16) . . ?
C42 P2 C46 103.06(15) . . ?
C52 P2 Cu1 117.33(12) . . ?
C52 P2 C46 101.29(15) . . ?
C46 P2 Cu1 114.83(11) . . ?
C31 P1 Cu1 115.80(10) . . ?
C25 P1 Cu1 110.41(11) . . ?
C25 P1 C31 106.89(15) . . ?
C19 P1 Cu1 118.33(12) . . ?
C19 P1 C31 101.76(15) . . ?
C19 P1 C25 102.22(15) . . ?
F1 P3 F1 180.0 7_565 . ?
F3 P3 F1 91.89(17) 7_565 . ?
F3 P3 F1 88.11(17) . . ?
F3 P3 F1 91.89(17) . 7_565 ?
F3 P3 F1 88.11(17) 7_565 7_565 ?
F3 P3 F3 180.0 7_565 . ?
F2 P3 F1 89.9(2) 7_565 . ?
F2 P3 F1 89.9(2) . 7_565 ?
F2 P3 F1 90.1(2) 7_565 7_565 ?
F2 P3 F1 90.1(2) . . ?
F2 P3 F3 88.4(2) . 7_565 ?
F2 P3 F3 91.6(2) . . ?
F2 P3 F3 88.4(2) 7_565 . ?
F2 P3 F3 91.6(2) 7_565 7_565 ?
F2 P3 F2 180.0 . 7_565 ?
F5 P4 F5 175.9(12) . 2_655 ?
F5 P4 F8 84.7(6) 2_655 2_655 ?
F5 P4 F8 98.8(7) 2_655 . ?
F5 P4 F8 84.7(6) . . ?
F5 P4 F8 98.8(7) . 2_655 ?
F5 P4 F7 85.3(6) . . ?
F5 P4 F7 93.2(6) . 2_655 ?
F5 P4 F7 93.2(6) 2_655 . ?
F5 P4 F7 85.3(6) 2_655 2_655 ?
F4 P4 F5 175.3(6) . . ?
F4 P4 F5 8.7(11) 2_655 . ?
F4 P4 F5 175.3(6) 2_655 2_655 ?
F4 P4 F5 8.7(11) . 2_655 ?
F4 P4 F4 166.7(12) 2_655 . ?
F4 P4 F8 77.8(6) . 2_655 ?
F4 P4 F8 90.7(7) . . ?
F4 P4 F8 77.8(6) 2_655 . ?
F4 P4 F8 90.7(7) 2_655 2_655 ?
F4 P4 F7 89.6(7) . 2_655 ?
F4 P4 F7 95.4(6) . . ?
F4 P4 F7 95.4(6) 2_655 2_655 ?
F4 P4 F7 89.6(7) 2_655 . ?
F4 P4 F9 79.4(8) . 2_655 ?
F4 P4 F9 93.1(7) 2_655 2_655 ?
F4 P4 F9 79.4(9) 2_655 . ?
F4 P4 F9 93.1(7) . . ?
F4 P4 F6 94.6(7) 2_655 . ?
F4 P4 F6 94.6(7) . 2_655 ?
F4 P4 F6 98.0(7) . . ?
F4 P4 F6 98.0(7) 2_655 2_655 ?
F8 P4 F8 61.6(5) 2_655 . ?
F8 P4 F7 142.4(4) 2_655 . ?
F8 P4 F7 81.8(3) . . ?
F8 P4 F7 142.4(4) . 2_655 ?
F8 P4 F7 81.8(3) 2_655 2_655 ?
F7 P4 F7 135.5(5) 2_655 . ?
F9 P4 F5 85.1(7) . . ?
F9 P4 F5 97.1(7) . 2_655 ?
F9 P4 F5 97.1(7) 2_655 . ?
F9 P4 F5 85.1(7) 2_655 2_655 ?
F9 P4 F8 28.6(5) . 2_655 ?
F9 P4 F8 85.0(6) 2_655 2_655 ?
F9 P4 F8 28.6(5) 2_655 . ?
F9 P4 F8 85.0(6) . . ?
F9 P4 F7 164.3(5) 2_655 2_655 ?
F9 P4 F7 57.5(5) 2_655 . ?
F9 P4 F7 164.3(5) . . ?
F9 P4 F7 57.5(5) . 2_655 ?
F9 P4 F9 111.7(10) . 2_655 ?
F6 P4 F5 89.4(8) 2_655 . ?
F6 P4 F5 86.7(7) . . ?
F6 P4 F5 86.7(7) 2_655 2_655 ?
F6 P4 F5 89.4(8) . 2_655 ?
F6 P4 F8 131.4(4) . 2_655 ?
F6 P4 F8 165.6(5) 2_655 2_655 ?
F6 P4 F8 131.4(4) 2_655 . ?
F6 P4 F8 165.6(5) . . ?
F6 P4 F7 49.6(4) 2_655 . ?
F6 P4 F7 49.6(4) . 2_655 ?
F6 P4 F7 86.0(4) 2_655 2_655 ?
F6 P4 F7 86.0(4) . . ?
F6 P4 F9 142.6(6) 2_655 . ?
F6 P4 F9 105.7(6) 2_655 2_655 ?
F6 P4 F9 105.7(6) . . ?
F6 P4 F9 142.6(6) . 2_655 ?
F6 P4 F6 36.9(7) 2_655 . ?
C32 O1 C43 114.8(2) . . ?
C5 N1 Cu1 113.9(2) . . ?
C1 N1 Cu1 126.3(2) . . ?
C1 N1 C5 119.4(3) . . ?
C6 N2 Cu1 113.7(2) . . ?
C6 N2 C10 118.6(3) . . ?
C10 N2 Cu1 127.4(2) . . ?
C32 C31 P1 118.7(2) . . ?
C32 C31 C36 116.2(3) . . ?
C36 C31 P1 124.5(3) . . ?
O1 C32 C31 115.6(3) . . ?
C33 C32 O1 119.8(3) . . ?
C33 C32 C31 124.5(3) . . ?
C42 C43 O1 115.7(3) . . ?
C42 C43 C38 125.1(3) . . ?
C38 C43 O1 119.2(3) . . ?
C43 C42 P2 116.7(2) . . ?
C43 C42 C41 117.4(3) . . ?
C41 C42 P2 125.8(3) . . ?
N1 C5 C6 115.7(3) . . ?
N1 C5 C4 121.4(3) . . ?
C4 C5 C6 122.9(3) . . ?
C26 C25 P1 117.4(3) . . ?
C30 C25 P1 123.8(3) . . ?
C30 C25 C26 118.6(3) . . ?
C20 C19 P1 119.7(3) . . ?
C20 C19 C24 118.7(3) . . ?
C24 C19 P1 121.6(3) . . ?
C31 C36 H36 119.6 . . ?
C35 C36 C31 120.8(3) . . ?
C35 C36 H36 119.6 . . ?
C32 C33 C34 117.2(3) . . ?
C32 C33 C37 117.3(3) . . ?
C34 C33 C37 125.5(3) . . ?
C53 C52 P2 122.0(3) . . ?
C57 C52 P2 119.3(3) . . ?
C57 C52 C53 118.6(3) . . ?
C47 C46 P2 117.2(3) . . ?
C47 C46 C51 118.8(3) . . ?
C51 C46 P2 124.1(3) . . ?
N2 C6 C5 116.2(3) . . ?
N2 C6 C7 121.9(4) . . ?
C7 C6 C5 121.9(3) . . ?
C42 C41 H41 120.3 . . ?
C40 C41 C42 119.4(4) . . ?
C40 C41 H41 120.3 . . ?
C19 C20 H20 119.7 . . ?
C21 C20 C19 120.7(4) . . ?
C21 C20 H20 119.7 . . ?
C46 C47 H47 119.5 . . ?
C48 C47 C46 121.1(4) . . ?
C48 C47 H47 119.5 . . ?
C52 C53 H53 119.8 . . ?
C54 C53 C52 120.3(4) . . ?
C54 C53 H53 119.8 . . ?
C43 C38 C37 118.1(3) . . ?
C43 C38 C39 116.1(3) . . ?
C39 C38 C37 125.7(3) . . ?
C25 C26 H26 119.6 . . ?
C27 C26 C25 120.9(4) . . ?
C27 C26 H26 119.6 . . ?
C36 C35 H35 119.5 . . ?
C36 C35 C34 121.0(3) . . ?
C34 C35 H35 119.5 . . ?
N1 C1 C11 115.9(3) . . ?
N1 C1 C2 120.9(3) . . ?
C2 C1 C11 123.1(3) . . ?
C46 C51 H51 119.9 . . ?
C46 C51 C50 120.2(4) . . ?
C50 C51 H51 119.9 . . ?
C33 C34 H34 119.8 . . ?
C35 C34 C33 120.4(3) . . ?
C35 C34 H34 119.8 . . ?
C33 C37 C45 108.1(3) . . ?
C33 C37 C44 112.1(3) . . ?
C38 C37 C33 107.0(3) . . ?
C38 C37 C45 107.6(3) . . ?
C38 C37 C44 112.4(3) . . ?
C44 C37 C45 109.4(3) . . ?
N2 C10 H10 118.7 . . ?
N2 C10 C9 122.6(4) . . ?
C9 C10 H10 118.7 . . ?
C25 C30 H30 120.0 . . ?
C25 C30 C29 120.1(4) . . ?
C29 C30 H30 120.0 . . ?
C5 C4 H4 120.5 . . ?
C3 C4 C5 119.1(4) . . ?
C3 C4 H4 120.5 . . ?
C38 C39 H39 119.7 . . ?
C40 C39 C38 120.7(3) . . ?
C40 C39 H39 119.7 . . ?
C19 C24 H24 119.9 . . ?
C23 C24 C19 120.3(4) . . ?
C23 C24 H24 119.9 . . ?
C1 C11 H11A 108.2 . . ?
C1 C11 H11B 108.2 . . ?
C1 C11 C12 116.5(3) . . ?
H11A C11 H11B 107.3 . . ?
C12 C11 H11A 108.2 . . ?
C12 C11 H11B 108.2 . . ?
C53 C54 H54 119.8 . . ?
C55 C54 C53 120.4(4) . . ?
C55 C54 H54 119.8 . . ?
C41 C40 C39 121.4(3) . . ?
C41 C40 H40 119.3 . . ?
C39 C40 H40 119.3 . . ?
C10 C9 H9 120.8 . . ?
C8 C9 C10 118.4(4) . . ?
C8 C9 H9 120.8 . . ?
C37 C45 H45A 109.5 . . ?
C37 C45 H45B 109.5 . . ?
C37 C45 H45C 109.5 . . ?
H45A C45 H45B 109.5 . . ?
H45A C45 H45C 109.5 . . ?
H45B C45 H45C 109.5 . . ?
C26 C27 H27 119.7 . . ?
C28 C27 C26 120.5(4) . . ?
C28 C27 H27 119.7 . . ?
C51 C50 H50 120.2 . . ?
C49 C50 C51 119.7(4) . . ?
C49 C50 H50 120.2 . . ?
C52 C57 H57 119.4 . . ?
C52 C57 C56 121.2(4) . . ?
C56 C57 H57 119.4 . . ?
C54 C55 H55 120.0 . . ?
C54 C55 C56 120.0(4) . . ?
C56 C55 H55 120.0 . . ?
C6 C7 H7 120.5 . . ?
C6 C7 C8 119.1(4) . . ?
C8 C7 H7 120.5 . . ?
C50 C49 H49 120.0 . . ?
C48 C49 C50 120.0(4) . . ?
C48 C49 H49 120.0 . . ?
C47 C48 C49 120.3(4) . . ?
C47 C48 H48 119.9 . . ?
C49 C48 H48 119.9 . . ?
C1 C2 H2 120.1 . . ?
C3 C2 C1 119.7(4) . . ?
C3 C2 H2 120.1 . . ?
C37 C44 H44A 109.5 . . ?
C37 C44 H44B 109.5 . . ?
C37 C44 H44C 109.5 . . ?
H44A C44 H44B 109.5 . . ?
H44A C44 H44C 109.5 . . ?
H44B C44 H44C 109.5 . . ?
C9 C8 C7 119.3(4) . . ?
C9 C8 H8 120.4 . . ?
C7 C8 H8 120.4 . . ?
C23 C22 H22 120.3 . . ?
C23 C22 C21 119.3(4) . . ?
C21 C22 H22 120.3 . . ?
C27 C28 H28 120.5 . . ?
C27 C28 C29 119.1(4) . . ?
C29 C28 H28 120.5 . . ?
C24 C23 H23 119.5 . . ?
C22 C23 C24 121.1(4) . . ?
C22 C23 H23 119.5 . . ?
C14 C13 C12 115.4(5) . . ?
C18 C13 C12 123.1(4) . . ?
C18 C13 C14 121.5(5) . . ?
C20 C21 C22 119.9(5) . . ?
C20 C21 H21 120.1 . . ?
C22 C21 H21 120.1 . . ?
C30 C29 H29 119.6 . . ?
C28 C29 C30 120.9(4) . . ?
C28 C29 H29 119.6 . . ?
C4 C3 H3 120.3 . . ?
C2 C3 C4 119.4(4) . . ?
C2 C3 H3 120.3 . . ?
C57 C56 H56 120.3 . . ?
C55 C56 C57 119.5(4) . . ?
C55 C56 H56 120.3 . . ?
C11 C12 C13 114.1(4) . . ?
C11 C12 H12A 108.7 . . ?
C11 C12 H12B 108.7 . . ?
C13 C12 H12A 108.7 . . ?
C13 C12 H12B 108.7 . . ?
H12A C12 H12B 107.6 . . ?
C14 C15 H15 122.1 . . ?
C16 C15 H15 122.1 . . ?
C16 C15 C14 115.7(6) . . ?
C13 C14 C15 119.1(6) . . ?
C13 C14 H14 120.4 . . ?
C15 C14 H14 120.4 . . ?
C15 C16 H16 118.7 . . ?
C15 C16 C17 122.5(6) . . ?
C17 C16 H16 118.7 . . ?
C60 O2 C58 115.5(9) . . ?
C13 C18 H18 119.7 . . ?
C17 C18 C13 120.7(6) . . ?
C17 C18 H18 119.7 . . ?
C16 C17 H17 119.8 . . ?
C18 C17 C16 120.4(7) . . ?
C18 C17 H17 119.8 . . ?
H61A C61 H61B 109.5 . . ?
H61A C61 H61C 109.5 . . ?
H61B C61 H61C 109.5 . . ?
C60 C61 H61A 109.5 . . ?
C60 C61 H61B 109.5 . . ?
C60 C61 H61C 109.5 . . ?
O2 C60 C61 114.4(10) . . ?
O2 C60 H60A 107.7 . . ?
O2 C60 H60B 108.7 . . ?
C61 C60 H60A 107.8 . . ?
C61 C60 H60B 108.6 . . ?
H60A C60 H60B 109.5 . . ?
O2 C58 H58A 111.8 . . ?
O2 C58 H58B 111.6 . . ?
H58A C58 H58B 109.5 . . ?
C59 C58 O2 101.0(10) . . ?
C59 C58 H58A 111.3 . . ?
C59 C58 H58B 111.4 . . ?
C58 C59 H59A 109.5 . . ?
C58 C59 H59B 109.5 . . ?
C58 C59 H59C 109.5 . . ?
H59A C59 H59B 109.5 . . ?
H59A C59 H59C 109.5 . . ?
H59B C59 H59C 109.5 . . ?
F4 F5 P4 63(4) 2_655 . ?
F5 F4 P4 108(4) 2_655 . ?
P4 F8 F8 59.2(3) . 2_655 ?
F9 F8 P4 72.0(9) 2_655 . ?
F9 F8 F8 118.8(12) 2_655 2_655 ?
F9 F7 P4 59.5(4) 2_655 . ?
F6 F7 P4 61.4(4) 2_655 . ?
F6 F7 F9 119.2(7) 2_655 2_655 ?
F8 F9 P4 79.4(9) 2_655 . ?
F8 F9 F7 129.2(13) 2_655 2_655 ?
F7 F9 P4 63.0(5) 2_655 . ?
F7 F6 P4 69.0(5) 2_655 . ?
F6 F6 P4 71.6(3) 2_655 . ?
F6 F6 F7 139.3(6) 2_655 2_655 ?

loop_
_geom_bond_atom_site_label_1
_geom_bond_atom_site_label_2
_geom_bond_distance
_geom_bond_site_symmetry_2
_geom_bond_publ_flag
Cu1 P2 2.2687(9) . ?
Cu1 P1 2.2680(9) . ?
Cu1 N1 2.084(3) . ?
Cu1 N2 2.088(3) . ?
P2 C42 1.824(3) . ?
P2 C52 1.828(4) . ?
P2 C46 1.833(3) . ?
P1 C31 1.827(3) . ?
P1 C25 1.821(3) . ?
P1 C19 1.820(3) . ?
P3 F1 1.579(3) . ?
P3 F1 1.579(3) 7_565 ?
P3 F3 1.577(3) 7_565 ?
P3 F3 1.577(3) . ?
P3 F2 1.565(4) 7_565 ?
P3 F2 1.565(4) . ?
P4 F5 1.608(9) 2_655 ?
P4 F5 1.608(9) . ?
P4 F4 1.511(9) 2_655 ?
P4 F4 1.511(9) . ?
P4 F8 1.653(7) . ?
P4 F8 1.653(7) 2_655 ?
P4 F7 1.655(6) 2_655 ?
P4 F7 1.655(6) . ?
P4 F9 1.600(10) . ?
P4 F9 1.600(10) 2_655 ?
P4 F6 1.556(8) . ?
P4 F6 1.556(8) 2_655 ?
O1 C32 1.394(4) . ?
O1 C43 1.399(4) . ?
N1 C5 1.353(4) . ?
N1 C1 1.340(4) . ?
N2 C6 1.342(5) . ?
N2 C10 1.343(5) . ?
C31 C32 1.399(5) . ?
C31 C36 1.401(5) . ?
C32 C33 1.384(5) . ?
C43 C42 1.384(5) . ?
C43 C38 1.384(5) . ?
C42 C41 1.403(5) . ?
C5 C6 1.489(5) . ?
C5 C4 1.380(5) . ?
C25 C26 1.397(5) . ?
C25 C30 1.379(5) . ?
C19 C20 1.386(5) . ?
C19 C24 1.403(5) . ?
C36 H36 0.9500 . ?
C36 C35 1.381(5) . ?
C33 C34 1.392(5) . ?
C33 C37 1.530(5) . ?
C52 C53 1.399(5) . ?
C52 C57 1.383(5) . ?
C46 C47 1.388(5) . ?
C46 C51 1.393(5) . ?
C6 C7 1.385(5) . ?
C41 H41 0.9500 . ?
C41 C40 1.387(5) . ?
C20 H20 0.9500 . ?
C20 C21 1.380(5) . ?
C47 H47 0.9500 . ?
C47 C48 1.371(5) . ?
C53 H53 0.9500 . ?
C53 C54 1.386(5) . ?
C38 C37 1.516(5) . ?
C38 C39 1.400(5) . ?
C26 H26 0.9500 . ?
C26 C27 1.378(5) . ?
C35 H35 0.9500 . ?
C35 C34 1.391(5) . ?
C1 C11 1.510(5) . ?
C1 C2 1.386(5) . ?
C51 H51 0.9500 . ?
C51 C50 1.394(5) . ?
C34 H34 0.9500 . ?
C37 C45 1.548(6) . ?
C37 C44 1.534(5) . ?
C10 H10 0.9500 . ?
C10 C9 1.388(6) . ?
C30 H30 0.9500 . ?
C30 C29 1.392(6) . ?
C4 H4 0.9500 . ?
C4 C3 1.375(6) . ?
C39 H39 0.9500 . ?
C39 C40 1.390(6) . ?
C24 H24 0.9500 . ?
C24 C23 1.373(6) . ?
C11 H11A 0.9900 . ?
C11 H11B 0.9900 . ?
C11 C12 1.515(6) . ?
C54 H54 0.9500 . ?
C54 C55 1.382(6) . ?
C40 H40 0.9500 . ?
C9 H9 0.9500 . ?
C9 C8 1.380(7) . ?
C45 H45A 0.9800 . ?
C45 H45B 0.9800 . ?
C45 H45C 0.9800 . ?
C27 H27 0.9500 . ?
C27 C28 1.375(7) . ?
C50 H50 0.9500 . ?
C50 C49 1.388(6) . ?
C57 H57 0.9500 . ?
C57 C56 1.398(6) . ?
C55 H55 0.9500 . ?
C55 C56 1.383(7) . ?
C7 H7 0.9500 . ?
C7 C8 1.386(6) . ?
C49 H49 0.9500 . ?
C49 C48 1.375(6) . ?
C48 H48 0.9500 . ?
C2 H2 0.9500 . ?
C2 C3 1.368(6) . ?
C44 H44A 0.9800 . ?
C44 H44B 0.9800 . ?
C44 H44C 0.9800 . ?
C8 H8 0.9500 . ?
C22 H22 0.9500 . ?
C22 C23 1.367(8) . ?
C22 C21 1.404(8) . ?
C28 H28 0.9500 . ?
C28 C29 1.383(6) . ?
C23 H23 0.9500 . ?
C13 C12 1.551(7) . ?
C13 C14 1.385(7) . ?
C13 C18 1.345(7) . ?
C21 H21 0.9500 . ?
C29 H29 0.9500 . ?
C3 H3 0.9500 . ?
C56 H56 0.9500 . ?
C12 H12A 0.9900 . ?
C12 H12B 0.9900 . ?
C15 H15 0.9500 . ?
C15 C14 1.467(9) . ?
C15 C16 1.362(10) . ?
C14 H14 0.9500 . ?
C16 H16 0.9500 . ?
C16 C17 1.395(9) . ?
O2 C60 1.374(11) . ?
O2 C58 1.483(12) . ?
C18 H18 0.9500 . ?
C18 C17 1.339(8) . ?
C17 H17 0.9500 . ?
C61 H61A 0.9800 . ?
C61 H61B 0.9800 . ?
C61 H61C 0.9800 . ?
C61 C60 1.426(13) . ?
C60 H60A 0.9701 . ?
C60 H60B 0.9699 . ?
C58 H58A 0.9703 . ?
C58 H58B 0.9699 . ?
C58 C59 1.396(13) . ?
C59 H59A 0.9800 . ?
C59 H59B 0.9800 . ?
C59 H59C 0.9800 . ?
F5 F4 0.26(3) 2_655 ?
F8 F8 1.693(14) 2_655 ?
F8 F9 0.806(13) 2_655 ?
F7 F9 1.565(14) 2_655 ?
F7 F6 1.349(10) 2_655 ?
F6 F6 0.985(18) 2_655 ?

loop_
_geom_torsion_atom_site_label_1
_geom_torsion_atom_site_label_2
_geom_torsion_atom_site_label_3
_geom_torsion_atom_site_label_4
_geom_torsion
_geom_torsion_site_symmetry_1
_geom_torsion_site_symmetry_2
_geom_torsion_site_symmetry_3
_geom_torsion_site_symmetry_4
_geom_torsion_publ_flag
Cu1 P2 C42 C43 -50.5(3) . . . . ?
Cu1 P2 C42 C41 125.0(3) . . . . ?
Cu1 P2 C52 C53 171.6(3) . . . . ?
Cu1 P2 C52 C57 -4.8(3) . . . . ?
Cu1 P2 C46 C47 -57.0(3) . . . . ?
Cu1 P2 C46 C51 122.7(3) . . . . ?
Cu1 P1 C31 C32 41.8(3) . . . . ?
Cu1 P1 C31 C36 -128.5(3) . . . . ?
Cu1 P1 C25 C26 73.2(3) . . . . ?
Cu1 P1 C25 C30 -103.0(3) . . . . ?
Cu1 P1 C19 C20 25.4(3) . . . . ?
Cu1 P1 C19 C24 -157.6(3) . . . . ?
Cu1 N1 C5 C6 4.8(4) . . . . ?
Cu1 N1 C5 C4 -173.1(3) . . . . ?
Cu1 N1 C1 C11 -7.1(4) . . . . ?
Cu1 N1 C1 C2 171.3(3) . . . . ?
Cu1 N2 C6 C5 10.2(4) . . . . ?
Cu1 N2 C6 C7 -169.8(3) . . . . ?
Cu1 N2 C10 C9 171.2(3) . . . . ?
P2 C42 C41 C40 -175.6(3) . . . . ?
P2 C52 C53 C54 -176.6(3) . . . . ?
P2 C52 C57 C56 175.1(4) . . . . ?
P2 C46 C47 C48 180.0(3) . . . . ?
P2 C46 C51 C50 -179.8(3) . . . . ?
P1 C31 C32 O1 8.2(4) . . . . ?
P1 C31 C32 C33 -170.4(3) . . . . ?
P1 C31 C36 C35 168.6(3) . . . . ?
P1 C25 C26 C27 -177.0(3) . . . . ?
P1 C25 C30 C29 176.2(3) . . . . ?
P1 C19 C20 C21 175.2(3) . . . . ?
P1 C19 C24 C23 -175.2(3) . . . . ?
O1 C32 C33 C34 -177.8(3) . . . . ?
O1 C32 C33 C37 4.4(5) . . . . ?
O1 C43 C42 P2 -4.4(4) . . . . ?
O1 C43 C42 C41 179.7(3) . . . . ?
O1 C43 C38 C37 -2.8(5) . . . . ?
O1 C43 C38 C39 179.8(3) . . . . ?
N1 C5 C6 N2 -10.2(4) . . . . ?
N1 C5 C6 C7 169.8(3) . . . . ?
N1 C5 C4 C3 0.8(6) . . . . ?
N1 C1 C11 C12 -161.9(4) . . . . ?
N1 C1 C2 C3 1.0(6) . . . . ?
N2 C6 C7 C8 -3.0(6) . . . . ?
N2 C10 C9 C8 -1.8(6) . . . . ?
C31 P1 C25 C26 -160.1(3) . . . . ?
C31 P1 C25 C30 23.7(4) . . . . ?
C31 P1 C19 C20 -102.7(3) . . . . ?
C31 P1 C19 C24 74.2(3) . . . . ?
C31 C32 C33 C34 0.8(5) . . . . ?
C31 C32 C33 C37 -177.0(3) . . . . ?
C31 C36 C35 C34 1.8(6) . . . . ?
C32 O1 C43 C42 144.4(3) . . . . ?
C32 O1 C43 C38 -36.3(4) . . . . ?
C32 C31 C36 C35 -1.9(5) . . . . ?
C32 C33 C34 C35 -1.0(5) . . . . ?
C32 C33 C37 C38 -39.4(4) . . . . ?
C32 C33 C37 C45 76.3(4) . . . . ?
C32 C33 C37 C44 -163.1(3) . . . . ?
C43 O1 C32 C31 -143.4(3) . . . . ?
C43 O1 C32 C33 35.4(4) . . . . ?
C43 C42 C41 C40 -0.1(5) . . . . ?
C43 C38 C37 C33 38.6(4) . . . . ?
C43 C38 C37 C45 -77.4(4) . . . . ?
C43 C38 C37 C44 162.1(4) . . . . ?
C43 C38 C39 C40 1.1(6) . . . . ?
C42 P2 C52 C53 -61.1(3) . . . . ?
C42 P2 C52 C57 122.6(3) . . . . ?
C42 P2 C46 C47 178.4(3) . . . . ?
C42 P2 C46 C51 -1.9(3) . . . . ?
C42 C43 C38 C37 176.4(3) . . . . ?
C42 C43 C38 C39 -1.0(5) . . . . ?
C42 C41 C40 C39 0.3(6) . . . . ?
C5 N1 C1 C11 -179.3(3) . . . . ?
C5 N1 C1 C2 -0.9(5) . . . . ?
C5 C6 C7 C8 177.0(3) . . . . ?
C5 C4 C3 C2 -0.6(7) . . . . ?
C25 P1 C31 C32 -81.7(3) . . . . ?
C25 P1 C31 C36 108.0(3) . . . . ?
C25 P1 C19 C20 146.8(3) . . . . ?
C25 P1 C19 C24 -36.2(3) . . . . ?
C25 C26 C27 C28 0.2(6) . . . . ?
C25 C30 C29 C28 0.9(7) . . . . ?
C19 P1 C31 C32 171.5(3) . . . . ?
C19 P1 C31 C36 1.2(3) . . . . ?
C19 P1 C25 C26 -53.6(3) . . . . ?
C19 P1 C25 C30 130.2(3) . . . . ?
C19 C20 C21 C22 0.1(6) . . . . ?
C19 C24 C23 C22 0.1(6) . . . . ?
C36 C31 C32 O1 179.4(3) . . . . ?
C36 C31 C32 C33 0.7(5) . . . . ?
C36 C35 C34 C33 -0.2(6) . . . . ?
C52 P2 C42 C43 -179.9(3) . . . . ?
C52 P2 C42 C41 -4.3(3) . . . . ?
C52 P2 C46 C47 70.5(3) . . . . ?
C52 P2 C46 C51 -109.8(3) . . . . ?
C52 C53 C54 C55 1.3(6) . . . . ?
C52 C57 C56 C55 1.8(7) . . . . ?
C46 P2 C42 C43 74.6(3) . . . . ?
C46 P2 C42 C41 -109.9(3) . . . . ?
C46 P2 C52 C53 45.7(3) . . . . ?
C46 P2 C52 C57 -130.6(3) . . . . ?
C46 C47 C48 C49 -0.5(7) . . . . ?
C46 C51 C50 C49 0.1(6) . . . . ?
C6 N2 C10 C9 -0.9(5) . . . . ?
C6 C5 C4 C3 -177.0(4) . . . . ?
C6 C7 C8 C9 0.2(6) . . . . ?
C20 C19 C24 C23 1.8(6) . . . . ?
C47 C46 C51 C50 -0.1(6) . . . . ?
C53 C52 C57 C56 -1.3(6) . . . . ?
C53 C54 C55 C56 -0.8(7) . . . . ?
C38 C43 C42 P2 176.4(3) . . . . ?
C38 C43 C42 C41 0.5(5) . . . . ?
C38 C39 C40 C41 -0.9(6) . . . . ?
C26 C25 C30 C29 0.1(6) . . . . ?
C26 C27 C28 C29 0.8(7) . . . . ?
C1 N1 C5 C6 177.9(3) . . . . ?
C1 N1 C5 C4 0.0(5) . . . . ?
C1 C11 C12 C13 56.6(5) . . . . ?
C1 C2 C3 C4 -0.2(7) . . . . ?
C51 C46 C47 C48 0.3(6) . . . . ?
C51 C50 C49 C48 -0.3(7) . . . . ?
C34 C33 C37 C38 143.1(4) . . . . ?
C34 C33 C37 C45 -101.3(4) . . . . ?
C34 C33 C37 C44 19.4(5) . . . . ?
C37 C33 C34 C35 176.5(4) . . . . ?
C37 C38 C39 C40 -176.0(4) . . . . ?
C10 N2 C6 C5 -176.7(3) . . . . ?
C10 N2 C6 C7 3.3(5) . . . . ?
C10 C9 C8 C7 2.1(6) . . . . ?
C30 C25 C26 C27 -0.6(6) . . . . ?
C4 C5 C6 N2 167.7(3) . . . . ?
C4 C5 C6 C7 -12.3(5) . . . . ?
C39 C38 C37 C33 -144.3(4) . . . . ?
C39 C38 C37 C45 99.7(4) . . . . ?
C39 C38 C37 C44 -20.8(6) . . . . ?
C24 C19 C20 C21 -1.8(5) . . . . ?
C11 C1 C2 C3 179.3(4) . . . . ?
C54 C55 C56 C57 -0.7(7) . . . . ?
C27 C28 C29 C30 -1.4(7) . . . . ?
C50 C49 C48 C47 0.5(7) . . . . ?
C57 C52 C53 C54 -0.2(6) . . . . ?
C2 C1 C11 C12 19.7(6) . . . . ?
C23 C22 C21 C20 1.9(6) . . . . ?
C13 C18 C17 C16 -0.2(9) . . . . ?
C21 C22 C23 C24 -1.9(7) . . . . ?
C12 C13 C14 C15 179.3(4) . . . . ?
C12 C13 C18 C17 179.7(5) . . . . ?
C15 C16 C17 C18 0.4(9) . . . . ?
C14 C13 C12 C11 -147.4(4) . . . . ?
C14 C13 C18 C17 1.0(8) . . . . ?
C14 C15 C16 C17 -1.2(9) . . . . ?
C16 C15 C14 C13 2.0(8) . . . . ?
C18 C13 C12 C11 33.9(6) . . . . ?
C18 C13 C14 C15 -1.9(7) . . . . ?
C60 O2 C58 C59 173.9(10) . . . . ?
C58 O2 C60 C61 -165.6(10) . . . . ?
F5 P4 F8 F8 79.1(7) 2_655 . . 2_655 ?
F5 P4 F8 F8 -102.9(7) . . . 2_655 ?
F5 P4 F8 F9 115.4(13) . . . 2_655 ?
F5 P4 F8 F9 -62.5(13) 2_655 . . 2_655 ?
F5 P4 F7 F9 82.2(7) 2_655 . . 2_655 ?
F5 P4 F7 F9 -101.6(8) . . . 2_655 ?
F5 P4 F7 F6 93.3(9) . . . 2_655 ?
F5 P4 F7 F6 -82.9(8) 2_655 . . 2_655 ?
F5 P4 F9 F8 -65.0(12) 2_655 . . 2_655 ?
F5 P4 F9 F8 118.4(13) . . . 2_655 ?
F5 P4 F9 F7 -96.9(7) . . . 2_655 ?
F5 P4 F9 F7 79.7(7) 2_655 . . 2_655 ?
F5 P4 F6 F7 97.0(7) . . . 2_655 ?
F5 P4 F6 F7 -84.2(7) 2_655 . . 2_655 ?
F5 P4 F6 F6 -93.5(14) . . . 2_655 ?
F5 P4 F6 F6 85.2(14) 2_655 . . 2_655 ?
F4 P4 F4 F5 -173(7) 2_655 . . 2_655 ?
F4 P4 F8 F8 -97.5(8) 2_655 . . 2_655 ?
F4 P4 F8 F8 75.7(7) . . . 2_655 ?
F4 P4 F8 F9 -65.9(13) . . . 2_655 ?
F4 P4 F8 F9 120.8(14) 2_655 . . 2_655 ?
F4 P4 F7 F9 -94.0(7) 2_655 . . 2_655 ?
F4 P4 F7 F9 73.7(9) . . . 2_655 ?
F4 P4 F7 F6 100.9(8) 2_655 . . 2_655 ?
F4 P4 F7 F6 -91.4(10) . . . 2_655 ?
F4 P4 F9 F8 111.7(12) 2_655 . . 2_655 ?
F4 P4 F9 F8 -57.2(14) . . . 2_655 ?
F4 P4 F9 F7 -103.5(7) 2_655 . . 2_655 ?
F4 P4 F9 F7 87.5(8) . . . 2_655 ?
F4 P4 F6 F7 93.3(9) 2_655 . . 2_655 ?
F4 P4 F6 F7 -82.6(8) . . . 2_655 ?
F4 P4 F6 F6 -97.3(14) 2_655 . . 2_655 ?
F4 P4 F6 F6 86.9(14) . . . 2_655 ?
F8 P4 F5 F4 -23(7) 2_655 . . 2_655 ?
F8 P4 F5 F4 37(7) . . . 2_655 ?
F8 P4 F4 F5 -142(7) 2_655 . . 2_655 ?
F8 P4 F4 F5 157(7) . . . 2_655 ?
F8 P4 F8 F9 -141.6(15) 2_655 . . 2_655 ?
F8 P4 F7 F9 -3.4(8) 2_655 . . 2_655 ?
F8 P4 F7 F9 -16.2(6) . . . 2_655 ?
F8 P4 F7 F6 -168.5(7) 2_655 . . 2_655 ?
F8 P4 F7 F6 178.7(7) . . . 2_655 ?
F8 P4 F9 F8 33.2(13) . . . 2_655 ?
F8 P4 F9 F7 144.7(14) 2_655 . . 2_655 ?
F8 P4 F9 F7 177.9(5) . . . 2_655 ?
F8 P4 F6 F7 150.5(17) . . . 2_655 ?
F8 P4 F6 F7 -1.7(9) 2_655 . . 2_655 ?
F8 P4 F6 F6 -40(3) . . . 2_655 ?
F8 P4 F6 F6 167.7(10) 2_655 . . 2_655 ?
F7 P4 F5 F4 -105(7) 2_655 . . 2_655 ?
F7 P4 F5 F4 119(7) . . . 2_655 ?
F7 P4 F4 F5 -60(7) 2_655 . . 2_655 ?
F7 P4 F4 F5 76(7) . . . 2_655 ?
F7 P4 F8 F8 -14.5(9) 2_655 . . 2_655 ?
F7 P4 F8 F8 171.1(5) . . . 2_655 ?
F7 P4 F8 F9 29.5(12) . . . 2_655 ?
F7 P4 F8 F9 -156.2(11) 2_655 . . 2_655 ?
F7 P4 F7 F9 168.7(6) 2_655 . . 2_655 ?
F7 P4 F7 F6 3.6(6) 2_655 . . 2_655 ?
F7 P4 F9 F8 -144.7(14) 2_655 . . 2_655 ?
F7 P4 F9 F8 66(2) . . . 2_655 ?
F7 P4 F9 F7 -149.4(17) . . . 2_655 ?
F7 P4 F6 F7 -177.5(4) . . . 2_655 ?
F7 P4 F6 F6 -8.0(13) . . . 2_655 ?
F7 P4 F6 F6 169.5(17) 2_655 . . 2_655 ?
F9 P4 F5 F4 -48(7) . . . 2_655 ?
F9 P4 F5 F4 63(7) 2_655 . . 2_655 ?
F9 P4 F4 F5 131(7) 2_655 . . 2_655 ?
F9 P4 F4 F5 -118(7) . . . 2_655 ?
F9 P4 F8 F8 141.6(15) 2_655 . . 2_655 ?
F9 P4 F8 F8 -17.4(7) . . . 2_655 ?
F9 P4 F8 F9 -159.0(9) . . . 2_655 ?
F9 P4 F7 F9 -49(2) . . . 2_655 ?
F9 P4 F7 F6 146(2) . . . 2_655 ?
F9 P4 F7 F6 -165.1(8) 2_655 . . 2_655 ?
F9 P4 F9 F8 22.6(9) 2_655 . . 2_655 ?
F9 P4 F9 F7 167.3(6) 2_655 . . 2_655 ?
F9 P4 F6 F7 13.0(7) . . . 2_655 ?
F9 P4 F6 F7 -165.5(8) 2_655 . . 2_655 ?
F9 P4 F6 F6 4(2) 2_655 . . 2_655 ?
F9 P4 F6 F6 -177.5(13) . . . 2_655 ?
F6 P4 F5 F4 169(7) 2_655 . . 2_655 ?
F6 P4 F5 F4 -154(7) . . . 2_655 ?
F6 P4 F4 F5 26(7) 2_655 . . 2_655 ?
F6 P4 F4 F5 -11(7) . . . 2_655 ?
F6 P4 F8 F8 -156.6(18) . . . 2_655 ?
F6 P4 F8 F8 172.5(6) 2_655 . . 2_655 ?
F6 P4 F8 F9 62(2) . . . 2_655 ?
F6 P4 F8 F9 30.8(15) 2_655 . . 2_655 ?
F6 P4 F7 F9 171.4(7) . . . 2_655 ?
F6 P4 F7 F9 165.1(8) 2_655 . . 2_655 ?
F6 P4 F7 F6 6.3(10) . . . 2_655 ?
F6 P4 F9 F8 -156.5(11) . . . 2_655 ?
F6 P4 F9 F8 -158.9(10) 2_655 . . 2_655 ?
F6 P4 F9 F7 -11.7(7) . . . 2_655 ?
F6 P4 F9 F7 -14.2(12) 2_655 . . 2_655 ?
F6 P4 F6 F7 -169.5(17) 2_655 . . 2_655 ?
